data_7013369
loop_
_publ_author_name
'Malik, K. M. Abdul'
'Newman, Paul D.'

_publ_section_title
;
 Ligand ambivalence in pallada(platina)cyclic complexes of a rigid
 phosphine
;
_journal_issue 18
_journal_name_full 'Dalton Transactions'
_journal_page_first 3516
_journal_paper_doi 10.1039/b307070k
_journal_year 2003
_chemical_formula_moiety 'C52 H68 Cl2 O2 Pd2, 2(C7H8)'
_chemical_formula_sum 'C66 H84 Cl2 O2 P2 Pd2'
_chemical_formula_weight 1254.97
_chemical_name_systematic
;
?
;
_space_group_IT_number 19
_symmetry_cell_setting orthorhombic
_symmetry_space_group_name_Hall 'P 2ac 2ab'
_symmetry_space_group_name_H-M 'P 21 21 21'
_atom_sites_solution_hydrogens geom
_atom_sites_solution_primary direct
_atom_sites_solution_secondary difmap
_audit_creation_method SHELXL-97
_cell_angle_alpha 90.00
_cell_angle_beta 90.00
_cell_angle_gamma 90.00
_cell_formula_units_Z 4
_cell_length_a 15.8838(4)
_cell_length_b 17.5364(5)
_cell_length_c 25.2450(8)
_cell_measurement_reflns_used 'all obs. reflections'
_cell_measurement_temperature 150(2)
_cell_measurement_theta_max 27.45
_cell_measurement_theta_min 2.93
_cell_volume 7031.9(3)
_computing_cell_refinement 'HKL Scalepack, (Otwinowski & Minor, 1997)'
_computing_data_collection 'COLLECT (Hooft, 1998)'
_computing_data_reduction 'DENZO & Scalepack, (Otwinowski & Minor, 1997)'
_computing_molecular_graphics 'ORTEP-3 for Windows (Farrugia, 1997)'
_computing_structure_refinement 'SHELXL-97 (Sheldrick, 1997)'
_computing_structure_solution 'SHELXS-96 (Sheldrick, 1990)'
_diffrn_ambient_temperature 150(2)
_diffrn_measured_fraction_theta_full 0.944
_diffrn_measured_fraction_theta_max 0.944
_diffrn_measurement_device_type 'Bruker Nonius kappa CCD area detector'
_diffrn_measurement_method 'phi & omega scan to fill Ewald sphere'
_diffrn_radiation_monochromator graphite
_diffrn_radiation_source 'fine-focus sealed tube'
_diffrn_radiation_type MoK\a
_diffrn_radiation_wavelength 0.71073
_diffrn_reflns_av_R_equivalents 0.0623
_diffrn_reflns_av_sigmaI/netI 0.0987
_diffrn_reflns_limit_h_max 20
_diffrn_reflns_limit_h_min -19
_diffrn_reflns_limit_k_max 22
_diffrn_reflns_limit_k_min -21
_diffrn_reflns_limit_l_max 32
_diffrn_reflns_limit_l_min -32
_diffrn_reflns_number 29630
_diffrn_reflns_theta_full 27.45
_diffrn_reflns_theta_max 27.45
_diffrn_reflns_theta_min 2.93
_exptl_absorpt_coefficient_mu 0.670
_exptl_absorpt_correction_T_max 0.852
_exptl_absorpt_correction_T_min 0.740
_exptl_absorpt_correction_type multi-scan
_exptl_absorpt_process_details 'SORTAV (Blessing, 1995)'
_exptl_crystal_colour yellow
_exptl_crystal_density_diffrn 1.185
_exptl_crystal_density_method 'not measured'
_exptl_crystal_description 'irregular bloc'
_exptl_crystal_F_000 2608
_exptl_crystal_size_max 0.35
_exptl_crystal_size_mid 0.30
_exptl_crystal_size_min 0.30
_refine_diff_density_max 0.803
_refine_diff_density_min -0.698
_refine_diff_density_rms 0.124
_refine_ls_abs_structure_details 'Flack H D (1983), Acta Cryst. A39, 876-881'
_refine_ls_abs_structure_Flack -0.06(4)
_refine_ls_extinction_method none
_refine_ls_goodness_of_fit_ref 1.058
_refine_ls_hydrogen_treatment 'calculated positions, riding model'
_refine_ls_matrix_type full
_refine_ls_number_parameters 761
_refine_ls_number_reflns 13557
_refine_ls_number_restraints 129
_refine_ls_restrained_S_all 1.057
_refine_ls_R_factor_all 0.0924
_refine_ls_R_factor_gt 0.0593
_refine_ls_shift/su_max 0.010
_refine_ls_shift/su_mean 0.000
_refine_ls_structure_factor_coef Fsqd
_refine_ls_weighting_details 'calc w=1/[\s^2^(Fo^2^)+(0.0911P)^2^+5.6226P] where P=(Fo^2^+2Fc^2^)/3'
_refine_ls_weighting_scheme calc
_refine_ls_wR_factor_gt 0.1501
_refine_ls_wR_factor_ref 0.1697
_reflns_number_gt 10244
_reflns_number_total 13557
_reflns_threshold_expression >2sigma(I)
_cod_data_source_file b307070k.txt
_cod_data_source_block compound_9
_cod_depositor_comments
;
The following automatic conversions were performed:
'_symmetry_cell_setting' value 'Orthorhombic' changed to 'orthorhombic'
according to '/home/saulius/struct/CIF-dictionaries/cif_core.dic'
dictionary named 'cif_core.dic' version 2.4.1 from 2010-06-29.

Automatic conversion script
Id: cif_fix_enum 1527 2010-12-29 10:47:43Z saulius 
;
_cod_original_sg_symbol_H-M P2(1)2(1)2(1)
_cod_database_code 7013369

loop_
_symmetry_equiv_pos_as_xyz
'x, y, z'
'-x+1/2, -y, z+1/2'
'x+1/2, -y+1/2, -z'
'-x, y+1/2, -z+1/2'

loop_
_atom_site_label
_atom_site_type_symbol
_atom_site_fract_x
_atom_site_fract_y
_atom_site_fract_z
_atom_site_U_iso_or_equiv
_atom_site_adp_type
_atom_site_occupancy
_atom_site_symmetry_multiplicity
_atom_site_calc_flag
_atom_site_refinement_flags
_atom_site_disorder_assembly
_atom_site_disorder_group
Pd1 Pd 0.50323(4) 0.35495(3) 0.084243(19) 0.02178(14) Uani 1 1 d . . .
Pd2 Pd 0.37723(4) 0.21422(3) 0.17050(2) 0.02169(14) Uani 1 1 d . . .
Cl1 Cl 0.59047(12) 0.35592(12) 0.00837(7) 0.0322(4) Uani 1 1 d . . .
Cl2 Cl 0.39899(14) 0.13044(10) 0.24215(7) 0.0340(5) Uani 1 1 d . . .
P1 P 0.54405(13) 0.46296(11) 0.13014(7) 0.0234(4) Uani 1 1 d . . .
P2 P 0.26069(13) 0.16436(10) 0.12705(7) 0.0231(4) Uani 1 1 d . . .
O1 O 0.6031(3) 0.3823(3) 0.22018(18) 0.0220(11) Uani 1 1 d . . .
O2 O 0.3485(3) 0.1281(3) 0.03376(19) 0.0256(12) Uani 1 1 d . . .
C1 C 0.6439(5) 0.4913(4) 0.1628(3) 0.0240(17) Uani 1 1 d . . .
H1 H 0.6385 0.5464 0.1727 0.029 Uiso 1 1 calc R . .
C2 C 0.7280(5) 0.4821(4) 0.1329(3) 0.0293(18) Uani 1 1 d . . .
H2 H 0.7240 0.4893 0.0937 0.035 Uiso 1 1 calc R . .
C3 C 0.7881(5) 0.5369(4) 0.1608(3) 0.0314(19) Uani 1 1 d . . .
H3A H 0.7624 0.5880 0.1653 0.038 Uiso 1 1 calc R . .
H3B H 0.8417 0.5422 0.1410 0.038 Uiso 1 1 calc R . .
C4 C 0.8018(5) 0.4967(5) 0.2151(3) 0.0325(19) Uani 1 1 d . . .
H4A H 0.8624 0.4868 0.2215 0.039 Uiso 1 1 calc R . .
H4B H 0.7795 0.5281 0.2445 0.039 Uiso 1 1 calc R . .
C5 C 0.7522(5) 0.4206(4) 0.2101(3) 0.0311(19) Uani 1 1 d . . .
C6 C 0.6594(5) 0.4455(4) 0.2153(3) 0.0229(16) Uani 1 1 d . . .
H6 H 0.6529 0.4802 0.2465 0.027 Uiso 1 1 calc R . .
C7 C 0.7621(5) 0.4038(4) 0.1502(3) 0.0223(16) Uani 1 1 d . . .
C8 C 0.8533(6) 0.3900(5) 0.1333(3) 0.038(2) Uani 1 1 d . . .
H8A H 0.8555 0.3813 0.0950 0.057 Uiso 1 1 calc R . .
H8B H 0.8755 0.3452 0.1518 0.057 Uiso 1 1 calc R . .
H8C H 0.8875 0.4347 0.1422 0.057 Uiso 1 1 calc R . .
C9 C 0.7131(5) 0.3332(4) 0.1303(3) 0.0306(18) Uani 1 1 d . . .
H9A H 0.7178 0.3298 0.0917 0.046 Uiso 1 1 calc R . .
H9B H 0.6537 0.3379 0.1403 0.046 Uiso 1 1 calc R . .
H9C H 0.7368 0.2871 0.1464 0.046 Uiso 1 1 calc R . .
C10 C 0.7774(5) 0.3588(5) 0.2496(3) 0.0363(19) Uani 1 1 d . . .
H10A H 0.7438 0.3128 0.2432 0.055 Uiso 1 1 calc R . .
H10B H 0.7673 0.3770 0.2857 0.055 Uiso 1 1 calc R . .
H10C H 0.8373 0.3468 0.2452 0.055 Uiso 1 1 calc R . .
C11 C 0.5208(5) 0.4093(4) 0.2333(3) 0.031(2) Uani 1 1 d . . .
H11 H 0.5243 0.4411 0.2661 0.037 Uiso 1 1 calc R . .
C12 C 0.4749(5) 0.4571(4) 0.1880(3) 0.0249(17) Uani 1 1 d . . .
H12 H 0.4608 0.5093 0.2011 0.030 Uiso 1 1 calc R . .
C13 C 0.3912(5) 0.4085(4) 0.1794(3) 0.0268(17) Uani 1 1 d . . .
H13 H 0.3443 0.4357 0.1609 0.032 Uiso 1 1 calc R . .
C14 C 0.4240(4) 0.3341(4) 0.1512(3) 0.0186(15) Uani 1 1 d . . .
C15 C 0.4688(5) 0.2936(4) 0.1928(2) 0.0202(15) Uani 1 1 d . . .
H15 H 0.5278 0.2788 0.1836 0.024 Uiso 1 1 calc R . .
C16 C 0.4605(5) 0.3408(4) 0.2435(3) 0.0245(16) Uani 1 1 d . . .
C17 C 0.3720(5) 0.3820(4) 0.2371(3) 0.0263(17) Uani 1 1 d . . .
C18 C 0.2952(5) 0.3311(4) 0.2418(3) 0.0283(18) Uani 1 1 d . . .
H18A H 0.3002 0.2993 0.2736 0.042 Uiso 1 1 calc R . .
H18B H 0.2912 0.2983 0.2105 0.042 Uiso 1 1 calc R . .
H18C H 0.2445 0.3627 0.2444 0.042 Uiso 1 1 calc R . .
C19 C 0.3593(6) 0.4479(4) 0.2760(3) 0.036(2) Uani 1 1 d . . .
H19A H 0.3100 0.4778 0.2654 0.054 Uiso 1 1 calc R . .
H19B H 0.4093 0.4807 0.2759 0.054 Uiso 1 1 calc R . .
H19C H 0.3505 0.4275 0.3117 0.054 Uiso 1 1 calc R . .
C20 C 0.4780(5) 0.3001(4) 0.2945(3) 0.0250(17) Uani 1 1 d . . .
H20A H 0.4421 0.2548 0.2971 0.037 Uiso 1 1 calc R . .
H20B H 0.4662 0.3342 0.3244 0.037 Uiso 1 1 calc R . .
H20C H 0.5373 0.2846 0.2956 0.037 Uiso 1 1 calc R . .
C21 C 0.5149(5) 0.5501(4) 0.0952(3) 0.0261(17) Uani 1 1 d . . .
C22 C 0.4911(6) 0.6172(4) 0.1211(3) 0.0344(19) Uani 1 1 d . . .
H22 H 0.4921 0.6185 0.1587 0.041 Uiso 1 1 calc R . .
C23 C 0.4663(7) 0.6813(5) 0.0940(4) 0.056(3) Uani 1 1 d . . .
H23 H 0.4467 0.7256 0.1119 0.067 Uiso 1 1 calc R . .
C24 C 0.4713(8) 0.6780(5) 0.0393(4) 0.065(4) Uani 1 1 d . . .
H24 H 0.4588 0.7226 0.0196 0.078 Uiso 1 1 calc R . .
C25 C 0.4932(8) 0.6135(5) 0.0125(3) 0.057(3) Uani 1 1 d . . .
H25 H 0.4922 0.6131 -0.0251 0.068 Uiso 1 1 calc R . .
C26 C 0.5169(6) 0.5491(5) 0.0398(3) 0.037(2) Uani 1 1 d . . .
H26 H 0.5344 0.5047 0.0213 0.045 Uiso 1 1 calc R . .
C27 C 0.2384(5) 0.0752(4) 0.0905(3) 0.0299(18) Uani 1 1 d . . .
H27 H 0.1769 0.0753 0.0819 0.036 Uiso 1 1 calc R . .
C28 C 0.2582(6) -0.0034(4) 0.1187(3) 0.0318(19) Uani 1 1 d . . .
H28 H 0.2506 -0.0035 0.1580 0.038 Uiso 1 1 calc R . .
C29 C 0.2026(6) -0.0604(4) 0.0884(4) 0.040(2) Uani 1 1 d . . .
H29A H 0.1440 -0.0415 0.0856 0.048 Uiso 1 1 calc R . .
H29B H 0.2023 -0.1108 0.1061 0.048 Uiso 1 1 calc R . .
C30 C 0.2445(6) -0.0652(4) 0.0332(3) 0.038(2) Uani 1 1 d . . .
H30A H 0.2060 -0.0465 0.0052 0.045 Uiso 1 1 calc R . .
H30B H 0.2613 -0.1183 0.0249 0.045 Uiso 1 1 calc R . .
C31 C 0.3231(5) -0.0126(4) 0.0383(3) 0.0318(19) Uani 1 1 d . . .
C32 C 0.2862(5) 0.0687(4) 0.0377(3) 0.0256(17) Uani 1 1 d . . .
H32 H 0.2455 0.0735 0.0076 0.031 Uiso 1 1 calc R . .
C33 C 0.3454(5) -0.0240(4) 0.0998(3) 0.0301(19) Uani 1 1 d . . .
C34 C 0.4170(6) 0.0260(5) 0.1188(3) 0.036(2) Uani 1 1 d . . .
H34A H 0.4009 0.0798 0.1156 0.054 Uiso 1 1 calc R . .
H34B H 0.4672 0.0164 0.0972 0.054 Uiso 1 1 calc R . .
H34C H 0.4294 0.0143 0.1560 0.054 Uiso 1 1 calc R . .
C35 C 0.3705(7) -0.1076(5) 0.1120(4) 0.043(2) Uani 1 1 d . . .
H35A H 0.3723 -0.1152 0.1504 0.064 Uiso 1 1 calc R . .
H35B H 0.4262 -0.1182 0.0969 0.064 Uiso 1 1 calc R . .
H35C H 0.3290 -0.1423 0.0964 0.064 Uiso 1 1 calc R . .
C36 C 0.3922(5) -0.0266(5) -0.0026(3) 0.038(2) Uani 1 1 d . . .
H36A H 0.3684 -0.0222 -0.0383 0.057 Uiso 1 1 calc R . .
H36B H 0.4155 -0.0779 0.0023 0.057 Uiso 1 1 calc R . .
H36C H 0.4369 0.0113 0.0019 0.057 Uiso 1 1 calc R . .
C37 C 0.3068(5) 0.1987(4) 0.0230(3) 0.0241(17) Uani 1 1 d . . .
H37 H 0.2698 0.1931 -0.0089 0.029 Uiso 1 1 calc R . .
C38 C 0.2550(5) 0.2307(4) 0.0701(3) 0.0261(17) Uani 1 1 d . . .
H38 H 0.1950 0.2372 0.0591 0.031 Uiso 1 1 calc R . .
C39 C 0.2952(5) 0.3111(4) 0.0808(3) 0.0238(16) Uani 1 1 d . . .
H39 H 0.2594 0.3480 0.1009 0.029 Uiso 1 1 calc R . .
C40 C 0.3817(5) 0.2924(4) 0.1057(2) 0.0206(15) Uani 1 1 d . . .
C41 C 0.4303(5) 0.2604(4) 0.0617(3) 0.0219(16) Uani 1 1 d . . .
H41 H 0.4567 0.2097 0.0690 0.026 Uiso 1 1 calc R . .
C42 C 0.3721(5) 0.2626(4) 0.0136(3) 0.0258(17) Uani 1 1 d . . .
C43 C 0.3158(5) 0.3336(4) 0.0226(3) 0.0256(18) Uani 1 1 d . . .
C44 C 0.2386(6) 0.3376(5) -0.0137(3) 0.038(2) Uani 1 1 d . . .
H44A H 0.2570 0.3410 -0.0507 0.057 Uiso 1 1 calc R . .
H44B H 0.2051 0.3828 -0.0048 0.057 Uiso 1 1 calc R . .
H44C H 0.2042 0.2917 -0.0089 0.057 Uiso 1 1 calc R . .
C45 C 0.3592(5) 0.4132(4) 0.0177(3) 0.0278(18) Uani 1 1 d . . .
H45A H 0.3848 0.4182 -0.0174 0.042 Uiso 1 1 calc R . .
H45B H 0.4029 0.4179 0.0449 0.042 Uiso 1 1 calc R . .
H45C H 0.3171 0.4535 0.0226 0.042 Uiso 1 1 calc R . .
C46 C 0.4165(6) 0.2572(5) -0.0401(3) 0.034(2) Uani 1 1 d . . .
H46A H 0.4559 0.2999 -0.0438 0.051 Uiso 1 1 calc R . .
H46B H 0.3746 0.2594 -0.0685 0.051 Uiso 1 1 calc R . .
H46C H 0.4474 0.2090 -0.0422 0.051 Uiso 1 1 calc R . .
C47 C 0.1649(5) 0.1780(4) 0.1650(3) 0.0263(17) Uani 1 1 d . . .
C48 C 0.1688(5) 0.1783(4) 0.2205(3) 0.0278(18) Uani 1 1 d . . .
H48 H 0.2211 0.1695 0.2377 0.033 Uiso 1 1 calc R . .
C49 C 0.0979(6) 0.1913(5) 0.2502(3) 0.041(2) Uani 1 1 d . . .
H49 H 0.1028 0.1929 0.2876 0.049 Uiso 1 1 calc R . .
C50 C 0.0210(5) 0.2019(5) 0.2278(3) 0.041(2) Uani 1 1 d . . .
H50 H -0.0272 0.2106 0.2492 0.049 Uiso 1 1 calc R . .
C51 C 0.0140(6) 0.1996(5) 0.1716(4) 0.048(2) Uani 1 1 d . . .
H51 H -0.0392 0.2059 0.1550 0.058 Uiso 1 1 calc R . .
C52 C 0.0864(5) 0.1882(5) 0.1411(3) 0.034(2) Uani 1 1 d . . .
H52 H 0.0821 0.1874 0.1036 0.040 Uiso 1 1 calc R . .
C53 C 0.6398(3) 0.1504(3) 0.2347(2) 0.042(2) Uani 1 1 d G . .
H53 H 0.5820 0.1624 0.2395 0.051 Uiso 1 1 calc R . .
C54 C 0.6938(5) 0.1491(4) 0.27799(19) 0.063(3) Uani 1 1 d G . .
H54 H 0.6729 0.1601 0.3124 0.076 Uiso 1 1 calc R . .
C55 C 0.7785(4) 0.1316(4) 0.2710(3) 0.080(4) Uani 1 1 d G . .
H55 H 0.8154 0.1307 0.3006 0.096 Uiso 1 1 calc R . .
C56 C 0.8091(3) 0.1155(4) 0.2206(3) 0.061(3) Uani 1 1 d G . .
H56 H 0.8669 0.1036 0.2158 0.073 Uiso 1 1 calc R . .
C57 C 0.7551(4) 0.1168(4) 0.1773(2) 0.055(3) Uani 1 1 d G . .
H57 H 0.7760 0.1058 0.1429 0.066 Uiso 1 1 calc R . .
C58 C 0.6704(4) 0.1343(3) 0.1843(2) 0.044(2) Uani 1 1 d G . .
C59 C 0.6110(6) 0.1353(6) 0.1384(4) 0.050(2) Uani 1 1 d . . .
H59A H 0.6241 0.1788 0.1155 0.075 Uiso 1 1 calc R . .
H59B H 0.5531 0.1399 0.1514 0.075 Uiso 1 1 calc R . .
H59C H 0.6169 0.0879 0.1182 0.075 Uiso 1 1 calc R . .
C60 C 0.0415(9) 0.5216(7) 0.1808(6) 0.054(5) Uani 0.50 1 d PGU . .
H60 H 0.0261 0.5615 0.2043 0.065 Uiso 0.50 1 calc PR . .
C61 C 0.0427(9) 0.5344(6) 0.1265(6) 0.069(6) Uani 0.50 1 d PGU . .
H61 H 0.0281 0.5832 0.1129 0.083 Uiso 0.50 1 calc PR . .
C62 C 0.0653(10) 0.4760(9) 0.0922(4) 0.085(8) Uani 0.50 1 d PGU . .
H62 H 0.0661 0.4847 0.0550 0.102 Uiso 0.50 1 calc PR . .
C63 C 0.0866(8) 0.4047(8) 0.1121(5) 0.061(6) Uani 0.50 1 d PGU . .
H63 H 0.1020 0.3647 0.0886 0.073 Uiso 0.50 1 calc PR . .
C64 C 0.0854(8) 0.3918(6) 0.1664(6) 0.043(4) Uani 0.50 1 d PGU . .
H64 H 0.0999 0.3431 0.1801 0.052 Uiso 0.50 1 calc PR . .
C65 C 0.0628(9) 0.4503(8) 0.2008(4) 0.075(7) Uani 0.50 1 d PGDU . .
C66 C 0.045(3) 0.443(3) 0.2590(6) 0.20(2) Uani 0.50 1 d PDU . .
H66A H 0.0051 0.4012 0.2649 0.305 Uiso 0.50 1 calc PR . .
H66B H 0.0211 0.4907 0.2723 0.305 Uiso 0.50 1 calc PR . .
H66C H 0.0977 0.4319 0.2779 0.305 Uiso 0.50 1 calc PR . .
C67 C 0.2092(13) 0.6247(11) 0.0264(6) 0.017(6) Uani 0.25 1 d PGDU . .
C68 C 0.2062(15) 0.7033(10) 0.0196(7) 0.041(8) Uani 0.25 1 d PGU . .
H68 H 0.2291 0.7361 0.0459 0.049 Uiso 0.25 1 calc PR . .
C69 C 0.1697(18) 0.7340(9) -0.0256(9) 0.072(13) Uani 0.25 1 d PGU . .
H69 H 0.1676 0.7878 -0.0303 0.086 Uiso 0.25 1 calc PR . .
C70 C 0.1362(15) 0.6861(12) -0.0641(7) 0.042(8) Uani 0.25 1 d PGU . .
H70 H 0.1113 0.7071 -0.0951 0.051 Uiso 0.25 1 calc PR . .
C71 C 0.1393(14) 0.6075(11) -0.0573(7) 0.035(8) Uani 0.25 1 d PGU . .
H71 H 0.1164 0.5748 -0.0836 0.042 Uiso 0.25 1 calc PR . .
C72 C 0.1758(16) 0.5768(8) -0.0121(8) 0.050(10) Uani 0.25 1 d PGU . .
H72 H 0.1778 0.5231 -0.0074 0.060 Uiso 0.25 1 calc PR . .
C73 C 0.257(2) 0.5994(18) 0.0746(9) 0.037(8) Uani 0.25 1 d PDU . .
H73A H 0.3144 0.5862 0.0647 0.056 Uiso 0.25 1 calc PR . .
H73B H 0.2288 0.5546 0.0899 0.056 Uiso 0.25 1 calc PR . .
H73C H 0.2574 0.6408 0.1007 0.056 Uiso 0.25 1 calc PR . .
C74 C 0.3573(19) 0.7460(18) -0.0946(12) 0.087(16) Uani 0.25 1 d PGDU . .
C75 C 0.3419(15) 0.6739(19) -0.1154(13) 0.068(13) Uani 0.25 1 d PGU . .
H75 H 0.2871 0.6524 -0.1131 0.081 Uiso 0.25 1 calc PR . .
C76 C 0.407(2) 0.6332(14) -0.1393(12) 0.073(13) Uani 0.25 1 d PGU . .
H76 H 0.3960 0.5840 -0.1535 0.088 Uiso 0.25 1 calc PR . .
C77 C 0.4868(17) 0.6647(18) -0.1426(12) 0.065(11) Uani 0.25 1 d PGU . .
H77 H 0.5310 0.6369 -0.1590 0.078 Uiso 0.25 1 calc PR . .
C78 C 0.5022(17) 0.7367(19) -0.1219(13) 0.12(2) Uani 0.25 1 d PGU . .
H78 H 0.5570 0.7582 -0.1242 0.141 Uiso 0.25 1 calc PR . .
C79 C 0.438(2) 0.7774(15) -0.0979(13) 0.079(14) Uani 0.25 1 d PGU . .
H79 H 0.4481 0.8267 -0.0838 0.095 Uiso 0.25 1 calc PR . .
C80 C 0.267(2) 0.770(4) -0.089(3) 0.11(2) Uani 0.25 1 d PDU . .
H80A H 0.2485 0.7955 -0.1213 0.167 Uiso 0.25 1 calc PR . .
H80B H 0.2625 0.8061 -0.0589 0.167 Uiso 0.25 1 calc PR . .
H80C H 0.2321 0.7256 -0.0818 0.167 Uiso 0.25 1 calc PR . .

loop_
_atom_site_aniso_label
_atom_site_aniso_U_11
_atom_site_aniso_U_22
_atom_site_aniso_U_33
_atom_site_aniso_U_23
_atom_site_aniso_U_13
_atom_site_aniso_U_12
Pd1 0.0268(3) 0.0180(3) 0.0206(2) -0.0019(2) 0.0017(3) -0.0024(3)
Pd2 0.0267(3) 0.0167(3) 0.0217(2) 0.0011(2) -0.0010(3) -0.0019(2)
Cl1 0.0301(11) 0.0384(11) 0.0281(9) -0.0042(8) 0.0074(8) -0.0058(9)
Cl2 0.0492(14) 0.0229(10) 0.0298(9) 0.0082(7) -0.0075(9) -0.0057(9)
P1 0.0298(12) 0.0174(10) 0.0230(9) -0.0022(7) 0.0020(9) -0.0020(8)
P2 0.0261(11) 0.0202(10) 0.0229(8) 0.0019(7) -0.0023(8) -0.0022(8)
O1 0.024(3) 0.017(3) 0.024(2) -0.0014(19) 0.002(2) -0.001(2)
O2 0.030(3) 0.020(3) 0.028(2) -0.002(2) -0.001(2) -0.001(2)
C1 0.028(4) 0.022(4) 0.023(3) -0.007(3) -0.004(3) -0.006(3)
C2 0.041(5) 0.023(4) 0.024(4) -0.002(3) -0.004(4) -0.003(4)
C3 0.032(5) 0.027(4) 0.036(4) -0.006(3) 0.008(4) -0.008(4)
C4 0.032(5) 0.028(4) 0.037(4) -0.010(3) -0.005(4) -0.007(4)
C5 0.032(5) 0.025(4) 0.036(4) -0.012(3) 0.006(4) -0.005(4)
C6 0.027(4) 0.015(4) 0.027(4) -0.007(3) -0.001(3) -0.004(3)
C7 0.014(4) 0.027(4) 0.025(3) -0.003(3) -0.002(3) -0.002(3)
C8 0.046(6) 0.032(5) 0.037(4) -0.003(4) -0.001(4) -0.005(4)
C9 0.027(5) 0.025(4) 0.039(4) -0.005(3) 0.002(4) -0.004(3)
C10 0.035(5) 0.031(5) 0.043(5) 0.002(4) -0.002(4) 0.002(4)
C11 0.053(6) 0.016(4) 0.023(3) -0.008(3) 0.003(4) -0.004(4)
C12 0.034(5) 0.014(4) 0.026(3) -0.001(3) 0.010(3) 0.000(3)
C13 0.042(5) 0.014(3) 0.024(4) 0.001(3) 0.000(4) -0.001(3)
C14 0.014(4) 0.022(4) 0.020(3) 0.001(3) 0.007(3) -0.001(3)
C15 0.022(4) 0.020(4) 0.018(3) -0.001(3) 0.003(3) -0.010(3)
C16 0.032(4) 0.017(4) 0.025(3) 0.004(3) -0.003(3) -0.001(3)
C17 0.032(5) 0.025(4) 0.022(3) -0.006(3) -0.002(4) -0.003(4)
C18 0.029(5) 0.028(4) 0.028(4) -0.005(3) 0.011(4) -0.007(3)
C19 0.057(6) 0.022(4) 0.029(4) -0.004(3) 0.011(4) 0.003(4)
C20 0.032(5) 0.023(4) 0.020(3) -0.002(3) 0.002(3) -0.002(3)
C21 0.027(5) 0.025(4) 0.027(4) -0.002(3) -0.007(3) -0.004(3)
C22 0.043(5) 0.031(4) 0.029(4) 0.004(3) -0.004(4) -0.005(4)
C23 0.095(9) 0.026(5) 0.046(5) -0.003(4) -0.014(5) 0.016(5)
C24 0.122(11) 0.035(6) 0.040(5) 0.018(4) -0.027(6) 0.007(6)
C25 0.108(9) 0.025(5) 0.036(4) 0.011(3) -0.007(6) 0.004(6)
C26 0.054(6) 0.029(4) 0.030(4) 0.002(3) 0.003(4) -0.004(4)
C27 0.032(5) 0.021(4) 0.037(4) -0.001(3) -0.012(4) -0.006(3)
C28 0.050(6) 0.016(4) 0.030(4) 0.004(3) 0.002(4) -0.004(4)
C29 0.046(6) 0.021(4) 0.051(5) 0.001(4) 0.003(5) -0.011(4)
C30 0.052(6) 0.018(4) 0.044(5) -0.007(3) -0.007(4) -0.003(4)
C31 0.043(5) 0.019(4) 0.033(4) -0.003(3) -0.011(4) 0.007(4)
C32 0.032(5) 0.019(4) 0.026(4) 0.001(3) -0.009(3) -0.003(3)
C33 0.033(5) 0.017(4) 0.040(4) 0.009(3) -0.005(4) 0.001(3)
C34 0.044(5) 0.028(5) 0.036(4) -0.003(3) -0.005(4) 0.009(4)
C35 0.054(6) 0.025(4) 0.050(5) 0.011(4) -0.010(5) 0.001(4)
C36 0.039(6) 0.035(5) 0.041(4) -0.011(4) 0.001(4) 0.007(4)
C37 0.026(4) 0.026(4) 0.020(3) 0.002(3) -0.004(3) -0.004(3)
C38 0.025(4) 0.024(4) 0.029(4) -0.001(3) -0.007(3) -0.006(3)
C39 0.030(4) 0.018(4) 0.024(3) 0.000(3) -0.001(3) -0.005(3)
C40 0.027(4) 0.014(3) 0.021(3) 0.002(3) 0.000(3) -0.007(3)
C41 0.034(5) 0.011(3) 0.021(3) 0.001(3) -0.002(3) -0.001(3)
C42 0.033(5) 0.023(4) 0.022(3) 0.001(3) 0.000(4) -0.004(3)
C43 0.034(5) 0.022(4) 0.021(3) 0.007(3) -0.003(3) -0.001(3)
C44 0.048(6) 0.030(5) 0.036(4) 0.006(3) -0.013(4) -0.004(4)
C45 0.023(5) 0.033(4) 0.028(4) 0.006(3) -0.006(3) -0.003(3)
C46 0.040(5) 0.037(5) 0.026(4) 0.002(3) 0.000(4) -0.014(4)
C47 0.032(5) 0.021(4) 0.026(4) 0.004(3) 0.006(4) -0.002(3)
C48 0.030(5) 0.027(4) 0.026(4) 0.004(3) -0.003(4) -0.005(3)
C49 0.056(7) 0.043(5) 0.025(4) -0.002(3) 0.000(4) -0.004(4)
C50 0.027(5) 0.054(6) 0.042(5) 0.002(4) 0.017(4) -0.005(4)
C51 0.030(5) 0.060(6) 0.054(5) 0.005(5) 0.004(5) 0.004(4)
C52 0.032(5) 0.041(5) 0.028(4) 0.004(3) -0.007(4) -0.003(4)
C53 0.048(6) 0.022(4) 0.056(5) 0.000(4) -0.008(5) 0.000(4)
C54 0.079(9) 0.058(7) 0.053(6) 0.001(5) -0.009(6) 0.006(7)
C55 0.074(10) 0.076(9) 0.091(10) 0.027(7) -0.023(8) -0.010(7)
C56 0.041(7) 0.066(8) 0.075(8) 0.034(6) 0.002(6) -0.002(5)
C57 0.042(6) 0.052(6) 0.070(7) 0.014(5) 0.007(6) -0.005(5)
C58 0.057(7) 0.019(4) 0.055(6) 0.010(4) -0.005(5) -0.005(4)
C59 0.050(6) 0.043(6) 0.057(6) -0.003(4) -0.003(5) 0.009(5)
C60 0.038(8) 0.052(8) 0.072(9) -0.010(7) -0.001(7) -0.012(7)
C61 0.048(9) 0.066(10) 0.094(10) -0.002(8) -0.010(8) -0.008(8)
C62 0.072(11) 0.094(11) 0.089(11) 0.014(9) 0.001(9) -0.015(9)
C63 0.037(8) 0.064(9) 0.082(10) -0.011(8) 0.006(8) 0.006(7)
C64 0.029(7) 0.040(7) 0.061(8) -0.011(7) -0.002(7) 0.006(6)
C65 0.069(10) 0.074(10) 0.082(10) -0.011(8) -0.005(8) -0.021(8)
C66 0.20(2) 0.20(2) 0.21(2) -0.006(10) -0.015(10) -0.006(10)
C67 0.015(9) 0.022(9) 0.014(8) 0.003(7) -0.008(7) 0.008(8)
C68 0.039(12) 0.042(12) 0.043(11) -0.016(9) 0.007(9) -0.007(9)
C69 0.073(16) 0.060(15) 0.082(16) -0.004(9) 0.001(10) 0.004(10)
C70 0.043(12) 0.039(11) 0.045(11) -0.005(8) -0.020(9) 0.016(9)
C71 0.031(11) 0.037(11) 0.036(10) 0.000(8) 0.004(9) -0.015(9)
C72 0.048(13) 0.042(12) 0.060(13) 0.001(9) -0.002(9) 0.003(9)
C73 0.039(11) 0.041(11) 0.031(10) -0.009(8) 0.000(9) 0.002(9)
C74 0.089(18) 0.095(18) 0.075(17) 0.020(10) 0.001(10) -0.002(10)
C75 0.067(15) 0.071(15) 0.065(15) 0.014(9) 0.000(10) 0.013(9)
C76 0.074(16) 0.077(16) 0.069(15) 0.007(10) -0.013(10) 0.004(10)
C77 0.074(15) 0.066(14) 0.056(13) 0.015(9) -0.005(9) 0.009(10)
C78 0.12(2) 0.12(2) 0.11(2) 0.015(10) -0.010(10) 0.000(10)
C79 0.089(17) 0.078(16) 0.071(16) 0.012(10) -0.008(10) 0.003(10)
C80 0.12(2) 0.11(2) 0.10(2) 0.007(10) 0.004(10) -0.003(10)

loop_
_atom_type_symbol
_atom_type_description
_atom_type_scat_dispersion_real
_atom_type_scat_dispersion_imag
_atom_type_scat_source
C C 0.0033 0.0016 'International Tables Vol C Tables 4.2.6.8 and 6.1.1.4'
H H 0.0000 0.0000 'International Tables Vol C Tables 4.2.6.8 and 6.1.1.4'
O O 0.0106 0.0060 'International Tables Vol C Tables 4.2.6.8 and 6.1.1.4'
P P 0.1023 0.0942 'International Tables Vol C Tables 4.2.6.8 and 6.1.1.4'
Cl Cl 0.1484 0.1585 'International Tables Vol C Tables 4.2.6.8 and 6.1.1.4'
Pd Pd -0.9988 1.0072 'International Tables Vol C Tables 4.2.6.8 and 6.1.1.4'

loop_
_geom_angle_atom_site_label_1
_geom_angle_atom_site_label_2
_geom_angle_atom_site_label_3
_geom_angle
_geom_angle_site_symmetry_1
_geom_angle_site_symmetry_3
_geom_angle_publ_flag
C41 Pd1 C14 75.8(3) . . ?
C41 Pd1 C40 38.7(2) . . ?
C14 Pd1 C40 39.9(2) . . ?
C41 Pd1 P1 159.4(2) . . ?
C14 Pd1 P1 84.81(19) . . ?
C40 Pd1 P1 120.73(17) . . ?
C41 Pd1 Cl1 96.3(2) . . ?
C14 Pd1 Cl1 170.52(19) . . ?
C40 Pd1 Cl1 133.68(16) . . ?
P1 Pd1 Cl1 103.63(7) . . ?
C15 Pd2 C40 75.9(3) . . ?
C15 Pd2 C14 38.5(2) . . ?
C40 Pd2 C14 40.0(2) . . ?
C15 Pd2 P2 158.8(2) . . ?
C40 Pd2 P2 84.62(19) . . ?
C14 Pd2 P2 120.34(18) . . ?
C15 Pd2 Cl2 96.11(19) . . ?
C40 Pd2 Cl2 169.6(2) . . ?
C14 Pd2 Cl2 133.70(18) . . ?
P2 Pd2 Cl2 104.17(7) . . ?
C21 P1 C12 106.3(3) . . ?
C21 P1 C1 101.9(3) . . ?
C12 P1 C1 100.0(3) . . ?
C21 P1 Pd1 111.9(2) . . ?
C12 P1 Pd1 100.7(2) . . ?
C1 P1 Pd1 133.0(3) . . ?
C47 P2 C27 102.4(4) . . ?
C47 P2 C38 106.7(4) . . ?
C27 P2 C38 97.8(3) . . ?
C47 P2 Pd2 111.7(3) . . ?
C27 P2 Pd2 134.9(3) . . ?
C38 P2 Pd2 99.7(2) . . ?
C11 O1 C6 109.6(5) . . ?
C37 O2 C32 108.7(5) . . ?
C2 C1 C6 102.9(6) . . ?
C2 C1 P1 119.6(5) . . ?
C6 C1 P1 111.9(5) . . ?
C3 C2 C7 102.1(6) . . ?
C3 C2 C1 104.5(6) . . ?
C7 C2 C1 105.0(6) . . ?
C2 C3 C4 102.0(6) . . ?
C5 C4 C3 104.2(6) . . ?
C10 C5 C6 113.3(7) . . ?
C10 C5 C7 118.4(6) . . ?
C6 C5 C7 103.6(6) . . ?
C10 C5 C4 115.0(7) . . ?
C6 C5 C4 103.6(6) . . ?
C7 C5 C4 101.0(6) . . ?
O1 C6 C5 112.6(6) . . ?
O1 C6 C1 111.8(6) . . ?
C5 C6 C1 102.9(6) . . ?
C8 C7 C2 113.3(6) . . ?
C8 C7 C9 105.0(6) . . ?
C2 C7 C9 116.4(6) . . ?
C8 C7 C5 113.5(6) . . ?
C2 C7 C5 94.1(6) . . ?
C9 C7 C5 114.7(6) . . ?
O1 C11 C16 110.2(6) . . ?
O1 C11 C12 115.2(6) . . ?
C16 C11 C12 104.1(6) . . ?
C13 C12 C11 101.5(5) . . ?
C13 C12 P1 115.0(5) . . ?
C11 C12 P1 109.1(5) . . ?
C17 C13 C14 103.8(5) . . ?
C17 C13 C12 101.3(6) . . ?
C14 C13 C12 103.2(6) . . ?
C15 C14 C40 121.9(6) . . ?
C15 C14 C13 103.8(5) . . ?
C40 C14 C13 126.5(6) . . ?
C15 C14 Pd1 111.5(5) . . ?
C40 C14 Pd1 75.3(4) . . ?
C13 C14 Pd1 114.2(4) . . ?
C15 C14 Pd2 63.6(4) . . ?
C40 C14 Pd2 64.8(3) . . ?
C13 C14 Pd2 124.0(4) . . ?
Pd1 C14 Pd2 121.2(3) . . ?
C14 C15 C16 107.4(6) . . ?
C14 C15 Pd2 77.9(4) . . ?
C16 C15 Pd2 121.7(5) . . ?
C20 C16 C15 116.4(6) . . ?
C20 C16 C11 113.3(6) . . ?
C15 C16 C11 103.0(6) . . ?
C20 C16 C17 118.0(6) . . ?
C15 C16 C17 103.6(6) . . ?
C11 C16 C17 100.2(6) . . ?
C18 C17 C19 106.8(6) . . ?
C18 C17 C13 114.0(6) . . ?
C19 C17 C13 113.6(6) . . ?
C18 C17 C16 115.9(6) . . ?
C19 C17 C16 113.2(6) . . ?
C13 C17 C16 93.3(6) . . ?
C22 C21 C26 118.9(7) . . ?
C22 C21 P1 123.2(5) . . ?
C26 C21 P1 117.8(6) . . ?
C23 C22 C21 122.3(7) . . ?
C22 C23 C24 116.4(8) . . ?
C25 C24 C23 123.1(8) . . ?
C24 C25 C26 120.2(8) . . ?
C25 C26 C21 118.9(8) . . ?
C32 C27 C28 103.1(6) . . ?
C32 C27 P2 113.6(5) . . ?
C28 C27 P2 118.3(5) . . ?
C33 C28 C29 102.4(6) . . ?
C33 C28 C27 104.4(6) . . ?
C29 C28 C27 103.2(6) . . ?
C28 C29 C30 103.7(6) . . ?
C29 C30 C31 103.8(6) . . ?
C36 C31 C32 114.4(7) . . ?
C36 C31 C30 115.1(6) . . ?
C32 C31 C30 104.0(7) . . ?
C36 C31 C33 118.5(7) . . ?
C32 C31 C33 102.1(6) . . ?
C30 C31 C33 100.6(6) . . ?
O2 C32 C27 110.2(6) . . ?
O2 C32 C31 114.1(7) . . ?
C27 C32 C31 104.3(6) . . ?
C28 C33 C34 116.8(7) . . ?
C28 C33 C35 113.5(7) . . ?
C34 C33 C35 106.9(7) . . ?
C28 C33 C31 94.3(6) . . ?
C34 C33 C31 113.7(7) . . ?
C35 C33 C31 111.5(6) . . ?
O2 C37 C42 110.3(6) . . ?
O2 C37 C38 114.3(6) . . ?
C42 C37 C38 102.2(6) . . ?
C37 C38 C39 103.9(6) . . ?
C37 C38 P2 110.0(5) . . ?
C39 C38 P2 114.3(5) . . ?
C40 C39 C43 104.7(6) . . ?
C40 C39 C38 103.9(5) . . ?
C43 C39 C38 98.7(5) . . ?
C41 C40 C14 121.6(6) . . ?
C41 C40 C39 103.9(6) . . ?
C14 C40 C39 126.8(6) . . ?
C41 C40 Pd2 110.7(5) . . ?
C14 C40 Pd2 75.2(4) . . ?
C39 C40 Pd2 114.8(5) . . ?
C41 C40 Pd1 63.8(4) . . ?
C14 C40 Pd1 64.8(3) . . ?
C39 C40 Pd1 123.4(4) . . ?
Pd2 C40 Pd1 121.2(3) . . ?
C40 C41 C42 105.9(6) . . ?
C40 C41 Pd1 77.5(4) . . ?
C42 C41 Pd1 121.9(5) . . ?
C41 C42 C46 115.1(7) . . ?
C41 C42 C37 105.4(5) . . ?
C46 C42 C37 113.6(6) . . ?
C41 C42 C43 104.7(5) . . ?
C46 C42 C43 116.5(6) . . ?
C37 C42 C43 99.9(6) . . ?
C44 C43 C42 114.3(6) . . ?
C44 C43 C39 114.1(7) . . ?
C42 C43 C39 93.2(5) . . ?
C44 C43 C45 105.4(6) . . ?
C42 C43 C45 116.8(6) . . ?
C39 C43 C45 113.1(6) . . ?
C52 C47 C48 118.0(7) . . ?
C52 C47 P2 122.5(6) . . ?
C48 C47 P2 119.4(6) . . ?
C49 C48 C47 120.7(8) . . ?
C50 C49 C48 122.3(7) . . ?
C49 C50 C51 118.7(8) . . ?
C52 C51 C50 119.3(8) . . ?
C47 C52 C51 121.0(7) . . ?
C54 C53 C58 120.0 . . ?
C55 C54 C53 120.0 . . ?
C54 C55 C56 120.0 . . ?
C55 C56 C57 120.0 . . ?
C58 C57 C56 120.0 . . ?
C57 C58 C53 120.0 . . ?
C57 C58 C59 120.9(6) . . ?
C53 C58 C59 119.1(6) . . ?
C61 C60 C65 120.0 . . ?
C62 C61 C60 120.0 . . ?
C61 C62 C63 120.0 . . ?
C64 C63 C62 120.0 . . ?
C63 C64 C65 120.0 . . ?
C64 C65 C60 120.0 . . ?
C64 C65 C66 127(2) . . ?
C60 C65 C66 113(2) . . ?
C68 C67 C72 120.0 . . ?
C68 C67 C73 114.3(18) . . ?
C72 C67 C73 125.5(18) . . ?
C67 C68 C69 120.0 . . ?
C68 C69 C70 120.0 . . ?
C71 C70 C69 120.0 . . ?
C70 C71 C72 120.0 . . ?
C71 C72 C67 120.0 . . ?
C75 C74 C79 120.0 . . ?
C75 C74 C80 97(3) . . ?
C79 C74 C80 140(3) . . ?
C76 C75 C74 120.0 . . ?
C75 C76 C77 120.0 . . ?
C78 C77 C76 120.0 . . ?
C79 C78 C77 120.0 . . ?
C78 C79 C74 120.0 . . ?

loop_
_geom_bond_atom_site_label_1
_geom_bond_atom_site_label_2
_geom_bond_distance
_geom_bond_site_symmetry_2
_geom_bond_publ_flag
Pd1 C41 2.100(7) . ?
Pd1 C14 2.138(6) . ?
Pd1 C40 2.286(7) . ?
Pd1 P1 2.3131(19) . ?
Pd1 Cl1 2.3641(18) . ?
Pd2 C15 2.090(7) . ?
Pd2 C40 2.134(6) . ?
Pd2 C14 2.282(7) . ?
Pd2 P2 2.323(2) . ?
Pd2 Cl2 2.3559(18) . ?
P1 C21 1.824(8) . ?
P1 C12 1.830(7) . ?
P1 C1 1.856(7) . ?
P2 C47 1.813(8) . ?
P2 C27 1.849(7) . ?
P2 C38 1.851(7) . ?
O1 C11 1.429(10) . ?
O1 C6 1.431(8) . ?
O2 C37 1.430(9) . ?
O2 C32 1.439(9) . ?
C1 C2 1.542(11) . ?
C1 C6 1.570(10) . ?
C2 C3 1.527(10) . ?
C2 C7 1.540(10) . ?
C3 C4 1.559(11) . ?
C4 C5 1.554(11) . ?
C5 C10 1.527(11) . ?
C5 C6 1.542(11) . ?
C5 C7 1.548(10) . ?
C7 C8 1.530(12) . ?
C7 C9 1.546(10) . ?
C11 C16 1.558(10) . ?
C11 C12 1.594(10) . ?
C12 C13 1.593(11) . ?
C13 C17 1.560(9) . ?
C13 C14 1.576(9) . ?
C14 C15 1.454(9) . ?
C14 C40 1.517(9) . ?
C15 C16 1.530(9) . ?
C16 C20 1.499(9) . ?
C16 C17 1.589(11) . ?
C17 C18 1.516(10) . ?
C17 C19 1.531(9) . ?
C21 C22 1.397(11) . ?
C21 C26 1.399(10) . ?
C22 C23 1.374(11) . ?
C23 C24 1.384(13) . ?
C24 C25 1.362(13) . ?
C25 C26 1.375(11) . ?
C27 C32 1.540(11) . ?
C27 C28 1.582(10) . ?
C28 C33 1.509(12) . ?
C28 C29 1.537(11) . ?
C29 C30 1.546(12) . ?
C30 C31 1.557(12) . ?
C31 C36 1.527(12) . ?
C31 C32 1.543(10) . ?
C31 C33 1.603(11) . ?
C33 C34 1.515(11) . ?
C33 C35 1.552(10) . ?
C37 C42 1.546(10) . ?
C37 C38 1.552(10) . ?
C38 C39 1.571(10) . ?
C39 C40 1.546(11) . ?
C39 C43 1.555(10) . ?
C40 C41 1.464(9) . ?
C41 C42 1.529(10) . ?
C42 C46 1.529(10) . ?
C42 C43 1.550(10) . ?
C43 C44 1.532(11) . ?
C43 C45 1.562(10) . ?
C47 C52 1.398(11) . ?
C47 C48 1.402(10) . ?
C48 C49 1.372(12) . ?
C49 C50 1.359(12) . ?
C50 C51 1.423(12) . ?
C51 C52 1.398(12) . ?
C53 C54 1.3900 . ?
C53 C58 1.3900 . ?
C54 C55 1.3900 . ?
C55 C56 1.3900 . ?
C56 C57 1.3900 . ?
C57 C58 1.3900 . ?
C58 C59 1.495(10) . ?
C60 C61 1.3900 . ?
C60 C65 1.3900 . ?
C61 C62 1.3900 . ?
C62 C63 1.3900 . ?
C63 C64 1.3900 . ?
C64 C65 1.3900 . ?
C65 C66 1.501(5) . ?
C67 C68 1.3900 . ?
C67 C72 1.3900 . ?
C67 C73 1.497(5) . ?
C68 C69 1.3900 . ?
C69 C70 1.3900 . ?
C70 C71 1.3900 . ?
C71 C72 1.3900 . ?
C74 C75 1.3900 . ?
C74 C79 1.3900 . ?
C74 C80 1.500(5) . ?
C75 C76 1.3900 . ?
C76 C77 1.3900 . ?
C77 C78 1.3900 . ?
C78 C79 1.3900 . ?
